data_4101745
loop_
_publ_author_name
'He, Wei'
'Huang, Jie'
'Sun, Xiufeng'
'Frontier, Alison J.'

_publ_section_title
;
 Total Synthesis of (+-)-Merrilactone A
;
_journal_issue 1
_journal_name_full 'Journal of the American Chemical Society'
_journal_page_first 300
_journal_page_last 308
_journal_paper_doi 10.1021/ja0761986
_journal_volume 130
_journal_year 2008
_chemical_formula_moiety 'C23 H38 O4 Si'
_chemical_formula_sum 'C23 H38 O4 Si'
_chemical_formula_weight 406.62
_chemical_name_common frowh01
_chemical_name_systematic
;


 ?


;
_space_group_IT_number 61
_symmetry_cell_setting orthorhombic
_symmetry_space_group_name_Hall '-P 2ac 2ab'
_symmetry_space_group_name_H-M 'P b c a'
_atom_sites_solution_hydrogens geom
_atom_sites_solution_primary direct
_atom_sites_solution_secondary difmap
_audit_creation_method SHELXL-97
_cell_angle_alpha 90.00
_cell_angle_beta 90.00
_cell_angle_gamma 90.00
_cell_formula_units_Z 8
_cell_length_a 14.872(3)
_cell_length_b 13.467(3)
_cell_length_c 22.558(5)
_cell_measurement_reflns_used 3577
_cell_measurement_temperature 100.0(1)
_cell_measurement_theta_max 30.57
_cell_measurement_theta_min 2.23
_cell_volume 4517.9(17)
_computing_cell_refinement 'SAINT, Bruker'
_computing_data_collection 'APEX2, Bruker'
_computing_data_reduction 'SAINT, Bruker'
_computing_molecular_graphics 'SHELXTL, Bruker'
_computing_publication_material 'Bruker SHELXTL'
_computing_structure_refinement 'SHELXL-97 (Sheldrick, 1997)'
_computing_structure_solution 'SIR97, CNR-IC'
_diffrn_ambient_temperature 100.0(1)
_diffrn_measured_fraction_theta_full 0.995
_diffrn_measured_fraction_theta_max 0.995
_diffrn_measurement_device_type 'Bruker SMART APEX II CCD Platform'
_diffrn_measurement_method 'area detector, \w scans per \f'
_diffrn_radiation_monochromator graphite
_diffrn_radiation_source 'fine-focus sealed tube'
_diffrn_radiation_type MoK\a
_diffrn_radiation_wavelength 0.71073
_diffrn_reflns_av_R_equivalents 0.0428
_diffrn_reflns_av_sigmaI/netI 0.0243
_diffrn_reflns_limit_h_max 21
_diffrn_reflns_limit_h_min -20
_diffrn_reflns_limit_k_max 18
_diffrn_reflns_limit_k_min -18
_diffrn_reflns_limit_l_max 31
_diffrn_reflns_limit_l_min -32
_diffrn_reflns_number 66844
_diffrn_reflns_theta_full 30.50
_diffrn_reflns_theta_max 30.50
_diffrn_reflns_theta_min 1.81
_exptl_absorpt_coefficient_mu 0.129
_exptl_absorpt_correction_T_max 0.9502
_exptl_absorpt_correction_T_min 0.9383
_exptl_absorpt_correction_type multi-scan
_exptl_absorpt_process_details 'SADABS, R. Blessing, 1995'
_exptl_crystal_colour colorless
_exptl_crystal_density_diffrn 1.196
_exptl_crystal_density_method 'not measured'
_exptl_crystal_description block
_exptl_crystal_F_000 1776
_exptl_crystal_size_max 0.50
_exptl_crystal_size_mid 0.50
_exptl_crystal_size_min 0.40
_refine_diff_density_max 0.898
_refine_diff_density_min -0.285
_refine_diff_density_rms 0.063
_refine_ls_extinction_method none
_refine_ls_goodness_of_fit_ref 1.055
_refine_ls_hydrogen_treatment refall
_refine_ls_matrix_type full
_refine_ls_number_parameters 405
_refine_ls_number_reflns 6866
_refine_ls_number_restraints 0
_refine_ls_restrained_S_all 1.055
_refine_ls_R_factor_all 0.0624
_refine_ls_R_factor_gt 0.0497
_refine_ls_shift/su_max 0.002
_refine_ls_shift/su_mean 0.000
_refine_ls_structure_factor_coef Fsqd
_refine_ls_weighting_details 'calc w=1/[\s^2^(Fo^2^)+(0.0774P)^2^+2.4147P] where P=(Fo^2^+2Fc^2^)/3'
_refine_ls_weighting_scheme calc
_refine_ls_wR_factor_gt 0.1370
_refine_ls_wR_factor_ref 0.1447
_reflns_number_gt 5538
_reflns_number_total 6866
_reflns_threshold_expression >2sigma(I)
_cod_data_source_file ja0761986si20070816_053156.cif
_cod_data_source_block frowh01
_cod_original_cell_volume 4518.0(17)
_cod_original_sg_symbol_H-M Pbca
_cod_database_code 4101745

loop_
_symmetry_equiv_pos_as_xyz
'x, y, z'
'-x+1/2, -y, z+1/2'
'-x, y+1/2, -z+1/2'
'x+1/2, -y+1/2, -z'
'-x, -y, -z'
'x-1/2, y, -z-1/2'
'x, -y-1/2, z-1/2'
'-x-1/2, y-1/2, z'

loop_
_atom_site_label
_atom_site_type_symbol
_atom_site_fract_x
_atom_site_fract_y
_atom_site_fract_z
_atom_site_U_iso_or_equiv
_atom_site_adp_type
_atom_site_occupancy
_atom_site_symmetry_multiplicity
_atom_site_calc_flag
_atom_site_refinement_flags
_atom_site_disorder_assembly
_atom_site_disorder_group
Si1 Si -0.02484(2) 0.25163(2) 0.796231(15) 0.01334(10) Uani 1 1 d . . .
O1 O 0.28119(7) 0.27475(9) 0.97499(5) 0.0263(2) Uani 1 1 d . . .
O2 O 0.39434(7) 0.25868(9) 0.91091(5) 0.0296(3) Uani 1 1 d . . .
O3 O 0.01074(6) 0.27879(8) 0.93161(4) 0.0215(2) Uani 1 1 d . . .
O4 O 0.06800(6) 0.26680(7) 0.83667(4) 0.01791(19) Uani 1 1 d . . .
C1 C 0.15759(9) 0.20471(10) 0.91954(6) 0.0190(3) Uani 1 1 d . . .
C2 C 0.24431(9) 0.20053(11) 0.88330(6) 0.0220(3) Uani 1 1 d . . .
H2A H 0.2672(15) 0.1313(17) 0.8727(10) 0.041(6) Uiso 1 1 d . . .
H2B H 0.2429(12) 0.2405(13) 0.8449(9) 0.020(4) Uiso 1 1 d . . .
C3 C 0.31598(10) 0.24760(11) 0.92216(7) 0.0234(3) Uani 1 1 d . . .
C4 C 0.18496(9) 0.25601(11) 0.97902(6) 0.0199(3) Uani 1 1 d . . .
C5 C 0.11888(10) 0.10514(12) 0.93699(7) 0.0263(3) Uani 1 1 d . . .
C6 C 0.09812(13) 0.10707(14) 1.00291(8) 0.0342(4) Uani 1 1 d . . .
H6A H 0.1046(17) 0.042(2) 1.0205(11) 0.057(7) Uiso 1 1 d . . .
H6B H 0.0318(18) 0.1357(18) 1.0050(11) 0.053(7) Uiso 1 1 d . . .
C7 C 0.16592(12) 0.18165(14) 1.02867(7) 0.0321(3) Uani 1 1 d . . .
H7A H 0.1448(15) 0.2198(16) 1.0682(10) 0.037(5) Uiso 1 1 d . . .
H7B H 0.2250(16) 0.1438(17) 1.0388(10) 0.043(6) Uiso 1 1 d . . .
C8 C 0.11003(13) 0.02798(12) 0.90099(8) 0.0336(4) Uani 1 1 d . . .
H8A H 0.1256(15) 0.0340(17) 0.8593(10) 0.041(6) Uiso 1 1 d . . .
H8B H 0.0891(16) -0.0340(19) 0.9155(11) 0.049(6) Uiso 1 1 d . . .
C9 C 0.09001(8) 0.28201(11) 0.89501(6) 0.0172(2) Uani 1 1 d . . .
C10 C 0.13456(9) 0.38189(11) 0.91198(6) 0.0202(3) Uani 1 1 d . . .
H10A H 0.1981(13) 0.3831(14) 0.8968(8) 0.027(5) Uiso 1 1 d . . .
C11 C 0.13392(9) 0.35610(11) 0.97877(6) 0.0223(3) Uani 1 1 d . . .
C12 C 0.03393(10) 0.33203(12) 0.98582(6) 0.0249(3) Uani 1 1 d . . .
H12A H 0.0164(14) 0.2839(16) 1.0177(9) 0.029(5) Uiso 1 1 d . . .
H12B H -0.0029(13) 0.3941(14) 0.9890(8) 0.025(5) Uiso 1 1 d . . .
C13 C 0.08361(10) 0.47403(11) 0.89254(7) 0.0247(3) Uani 1 1 d . . .
H13A H 0.1088(14) 0.5349(17) 0.9125(10) 0.038(6) Uiso 1 1 d . . .
H13B H 0.0190(15) 0.4716(16) 0.9020(9) 0.038(6) Uiso 1 1 d . . .
H13C H 0.0883(13) 0.4807(15) 0.8487(9) 0.031(5) Uiso 1 1 d . . .
C14 C 0.16916(12) 0.43284(14) 1.02228(8) 0.0337(4) Uani 1 1 d . . .
H14A H 0.1605(17) 0.4097(19) 1.0639(11) 0.052(7) Uiso 1 1 d . . .
H14B H 0.1360(16) 0.4977(18) 1.0163(10) 0.046(6) Uiso 1 1 d . . .
H14C H 0.2349(19) 0.443(2) 1.0152(12) 0.061(8) Uiso 1 1 d . . .
C15 C 0.02603(9) 0.24500(10) 0.71990(6) 0.0201(3) Uani 1 1 d . . .
H15A H -0.0199(14) 0.2362(14) 0.6905(10) 0.029(5) Uiso 1 1 d . . .
C16 C 0.07802(12) 0.34035(15) 0.70543(7) 0.0325(4) Uani 1 1 d . . .
H16A H 0.1051(16) 0.3325(17) 0.6664(11) 0.046(6) Uiso 1 1 d . . .
H16B H 0.1323(18) 0.3455(19) 0.7336(12) 0.058(7) Uiso 1 1 d . . .
H16C H 0.0415(19) 0.402(2) 0.7095(12) 0.061(8) Uiso 1 1 d . . .
C17 C 0.08721(13) 0.15456(16) 0.71286(9) 0.0379(4) Uani 1 1 d . . .
H17A H 0.1160(17) 0.1579(19) 0.6731(12) 0.054(7) Uiso 1 1 d . . .
H17B H 0.0570(18) 0.092(2) 0.7206(11) 0.053(7) Uiso 1 1 d . . .
H17C H 0.1368(18) 0.1563(19) 0.7418(12) 0.060(8) Uiso 1 1 d . . .
C18 C -0.09929(9) 0.36515(11) 0.79984(6) 0.0212(3) Uani 1 1 d . . .
H18A H -0.0608(13) 0.4230(15) 0.8012(8) 0.028(5) Uiso 1 1 d . . .
C19 C -0.15727(11) 0.37752(13) 0.74386(7) 0.0284(3) Uani 1 1 d . . .
H19A H -0.1891(14) 0.4407(15) 0.7437(10) 0.036(5) Uiso 1 1 d . . .
H19B H -0.2050(15) 0.3294(16) 0.7411(10) 0.037(5) Uiso 1 1 d . . .
H19C H -0.1206(13) 0.3767(14) 0.7070(9) 0.027(5) Uiso 1 1 d . . .
C20 C -0.15968(12) 0.37518(16) 0.85452(8) 0.0358(4) Uani 1 1 d . . .
H20A H -0.1879(16) 0.4417(18) 0.8572(10) 0.047(6) Uiso 1 1 d . . .
H20B H -0.1280(15) 0.3658(17) 0.8909(10) 0.040(6) Uiso 1 1 d . . .
H20C H -0.2120(18) 0.3265(19) 0.8516(11) 0.053(7) Uiso 1 1 d . . .
C21 C -0.08239(10) 0.13028(12) 0.81312(7) 0.0265(3) Uani 1 1 d . . .
H21A H -0.0326(15) 0.0814(17) 0.8108(10) 0.040(6) Uiso 1 1 d . . .
C22 C -0.15095(12) 0.10592(14) 0.76439(9) 0.0356(4) Uani 1 1 d . . .
H22A H -0.1727(16) 0.0382(18) 0.7689(11) 0.050(7) Uiso 1 1 d . . .
H22B H -0.1250(15) 0.1093(16) 0.7225(10) 0.040(6) Uiso 1 1 d . . .
H22C H -0.2036(16) 0.1486(17) 0.7655(10) 0.039(6) Uiso 1 1 d . . .
C23 C -0.12516(16) 0.11692(18) 0.87423(10) 0.0459(5) Uani 1 1 d . . .
H23A H -0.1499(17) 0.049(2) 0.8789(12) 0.057(7) Uiso 1 1 d . . .
H23B H -0.177(2) 0.158(2) 0.8780(13) 0.067(9) Uiso 1 1 d . . .
H23C H -0.0851(18) 0.133(2) 0.9062(12) 0.061(8) Uiso 1 1 d . . .

loop_
_atom_site_aniso_label
_atom_site_aniso_U_11
_atom_site_aniso_U_22
_atom_site_aniso_U_33
_atom_site_aniso_U_23
_atom_site_aniso_U_13
_atom_site_aniso_U_12
Si1 0.01165(16) 0.01532(17) 0.01306(17) -0.00024(11) -0.00091(11) -0.00015(11)
O1 0.0169(5) 0.0428(6) 0.0191(5) -0.0052(4) -0.0044(4) 0.0051(4)
O2 0.0157(5) 0.0421(7) 0.0311(6) 0.0019(5) -0.0011(4) 0.0031(4)
O3 0.0140(4) 0.0337(5) 0.0167(4) 0.0004(4) 0.0025(3) -0.0010(4)
O4 0.0152(4) 0.0266(5) 0.0119(4) 0.0004(3) -0.0020(3) -0.0017(3)
C1 0.0183(6) 0.0241(6) 0.0146(5) 0.0014(5) -0.0009(4) 0.0015(5)
C2 0.0194(6) 0.0285(7) 0.0182(6) -0.0012(5) -0.0002(5) 0.0040(5)
C3 0.0182(6) 0.0322(7) 0.0197(6) 0.0021(5) -0.0024(5) 0.0053(5)
C4 0.0174(6) 0.0295(7) 0.0128(6) -0.0001(5) -0.0024(4) 0.0031(5)
C5 0.0250(7) 0.0268(7) 0.0270(7) 0.0057(6) -0.0017(5) 0.0033(6)
C6 0.0393(9) 0.0367(9) 0.0266(8) 0.0120(7) 0.0036(7) 0.0000(7)
C7 0.0365(8) 0.0438(9) 0.0160(6) 0.0067(6) -0.0009(6) 0.0057(7)
C8 0.0414(9) 0.0212(7) 0.0382(9) 0.0018(6) 0.0010(7) -0.0020(6)
C9 0.0133(5) 0.0252(6) 0.0130(5) 0.0007(5) 0.0000(4) 0.0003(5)
C10 0.0173(6) 0.0235(6) 0.0197(6) -0.0008(5) -0.0020(5) -0.0019(5)
C11 0.0204(6) 0.0294(7) 0.0172(6) -0.0043(5) -0.0007(5) 0.0025(5)
C12 0.0215(6) 0.0349(8) 0.0183(6) -0.0029(5) 0.0026(5) 0.0018(6)
C13 0.0238(7) 0.0192(6) 0.0310(8) -0.0001(5) -0.0010(6) 0.0010(5)
C14 0.0322(8) 0.0413(9) 0.0275(8) -0.0143(7) -0.0059(6) 0.0041(7)
C15 0.0167(6) 0.0286(7) 0.0150(6) -0.0038(5) -0.0014(4) 0.0040(5)
C16 0.0290(8) 0.0454(10) 0.0231(7) 0.0084(7) 0.0078(6) -0.0048(7)
C17 0.0329(9) 0.0447(11) 0.0360(9) -0.0158(8) 0.0018(7) 0.0160(8)
C18 0.0175(6) 0.0236(6) 0.0227(6) -0.0048(5) -0.0005(5) 0.0055(5)
C19 0.0240(7) 0.0355(8) 0.0256(7) 0.0008(6) -0.0026(6) 0.0130(6)
C20 0.0252(7) 0.0571(11) 0.0252(8) -0.0132(7) -0.0001(6) 0.0163(8)
C21 0.0223(7) 0.0238(7) 0.0334(8) 0.0055(6) -0.0058(6) -0.0073(5)
C22 0.0272(8) 0.0341(9) 0.0456(10) -0.0013(7) -0.0125(7) -0.0113(7)
C23 0.0477(11) 0.0506(12) 0.0395(10) 0.0149(9) -0.0010(9) -0.0290(10)

loop_
_atom_type_symbol
_atom_type_description
_atom_type_scat_dispersion_real
_atom_type_scat_dispersion_imag
_atom_type_scat_source
C C 0.0033 0.0016 'International Tables Vol C Tables 4.2.6.8 and 6.1.1.4'
H H 0.0000 0.0000 'International Tables Vol C Tables 4.2.6.8 and 6.1.1.4'
O O 0.0106 0.0060 'International Tables Vol C Tables 4.2.6.8 and 6.1.1.4'
Si Si 0.0817 0.0704 'International Tables Vol C Tables 4.2.6.8 and 6.1.1.4'

loop_
_geom_angle_atom_site_label_1
_geom_angle_atom_site_label_2
_geom_angle_atom_site_label_3
_geom_angle
_geom_angle_site_symmetry_1
_geom_angle_site_symmetry_3
_geom_angle_publ_flag
O4 Si1 C15 99.98(6) . . ?
O4 Si1 C21 111.83(6) . . ?
C15 Si1 C21 109.05(7) . . ?
O4 Si1 C18 111.26(6) . . ?
C15 Si1 C18 108.25(6) . . ?
C21 Si1 C18 115.28(7) . . ?
C3 O1 C4 112.64(11) . . ?
C9 O3 C12 105.80(10) . . ?
C9 O4 Si1 137.81(9) . . ?
C5 C1 C2 115.35(12) . . ?
C5 C1 C9 116.23(11) . . ?
C2 C1 C9 112.41(11) . . ?
C5 C1 C4 105.53(11) . . ?
C2 C1 C4 104.81(11) . . ?
C9 C1 C4 100.29(11) . . ?
C3 C2 C1 105.57(11) . . ?
C3 C2 H2A 106.4(12) . . ?
C1 C2 H2A 116.1(12) . . ?
C3 C2 H2B 106.6(10) . . ?
C1 C2 H2B 114.7(11) . . ?
H2A C2 H2B 106.8(16) . . ?
O2 C3 O1 121.64(14) . . ?
O2 C3 C2 127.62(14) . . ?
O1 C3 C2 110.71(12) . . ?
O1 C4 C7 109.95(12) . . ?
O1 C4 C11 109.33(12) . . ?
C7 C4 C11 118.84(12) . . ?
O1 C4 C1 106.20(11) . . ?
C7 C4 C1 106.93(12) . . ?
C11 C4 C1 104.73(10) . . ?
C8 C5 C1 125.02(15) . . ?
C8 C5 C6 126.37(16) . . ?
C1 C5 C6 108.50(13) . . ?
C5 C6 C7 104.36(13) . . ?
C5 C6 H6A 111.5(15) . . ?
C7 C6 H6A 111.8(15) . . ?
C5 C6 H6B 103.8(14) . . ?
C7 C6 H6B 110.9(14) . . ?
H6A C6 H6B 114(2) . . ?
C4 C7 C6 105.81(12) . . ?
C4 C7 H7A 110.4(12) . . ?
C6 C7 H7A 115.7(12) . . ?
C4 C7 H7B 109.0(13) . . ?
C6 C7 H7B 108.5(13) . . ?
H7A C7 H7B 107.3(17) . . ?
C5 C8 H8A 120.3(14) . . ?
C5 C8 H8B 120.7(15) . . ?
H8A C8 H8B 119(2) . . ?
O4 C9 O3 110.50(10) . . ?
O4 C9 C10 117.99(11) . . ?
O3 C9 C10 103.58(11) . . ?
O4 C9 C1 113.41(11) . . ?
O3 C9 C1 107.83(10) . . ?
C10 C9 C1 102.59(10) . . ?
C13 C10 C11 117.50(12) . . ?
C13 C10 C9 115.16(11) . . ?
C11 C10 C9 92.48(10) . . ?
C13 C10 H10A 110.9(11) . . ?
C11 C10 H10A 110.0(11) . . ?
C9 C10 H10A 109.4(11) . . ?
C14 C11 C12 114.36(13) . . ?
C14 C11 C10 118.35(14) . . ?
C12 C11 C10 98.91(11) . . ?
C14 C11 C4 114.92(12) . . ?
C12 C11 C4 106.97(12) . . ?
C10 C11 C4 101.31(11) . . ?
O3 C12 C11 104.28(11) . . ?
O3 C12 H12A 102.9(12) . . ?
C11 C12 H12A 117.6(12) . . ?
O3 C12 H12B 109.9(11) . . ?
C11 C12 H12B 111.2(11) . . ?
H12A C12 H12B 110.3(16) . . ?
C10 C13 H13A 110.5(12) . . ?
C10 C13 H13B 113.4(13) . . ?
H13A C13 H13B 107.1(18) . . ?
C10 C13 H13C 109.0(12) . . ?
H13A C13 H13C 110.1(17) . . ?
H13B C13 H13C 106.6(17) . . ?
C11 C14 H14A 110.6(15) . . ?
C11 C14 H14B 109.4(13) . . ?
H14A C14 H14B 109.4(19) . . ?
C11 C14 H14C 109.3(16) . . ?
H14A C14 H14C 109(2) . . ?
H14B C14 H14C 109(2) . . ?
C17 C15 C16 110.17(14) . . ?
C17 C15 Si1 111.83(12) . . ?
C16 C15 Si1 110.94(10) . . ?
C17 C15 H15A 104.7(12) . . ?
C16 C15 H15A 108.4(12) . . ?
Si1 C15 H15A 110.6(13) . . ?
C15 C16 H16A 108.0(14) . . ?
C15 C16 H16B 108.7(14) . . ?
H16A C16 H16B 104.0(19) . . ?
C15 C16 H16C 113.7(16) . . ?
H16A C16 H16C 114(2) . . ?
H16B C16 H16C 108(2) . . ?
C15 C17 H17A 108.3(15) . . ?
C15 C17 H17B 113.3(16) . . ?
H17A C17 H17B 114(2) . . ?
C15 C17 H17C 111.0(15) . . ?
H17A C17 H17C 106(2) . . ?
H17B C17 H17C 104(2) . . ?
C20 C18 C19 108.84(12) . . ?
C20 C18 Si1 116.72(12) . . ?
C19 C18 Si1 112.39(10) . . ?
C20 C18 H18A 104.5(12) . . ?
C19 C18 H18A 105.7(12) . . ?
Si1 C18 H18A 107.8(12) . . ?
C18 C19 H19A 111.8(13) . . ?
C18 C19 H19B 113.1(13) . . ?
H19A C19 H19B 103.2(18) . . ?
C18 C19 H19C 112.2(11) . . ?
H19A C19 H19C 105.8(17) . . ?
H19B C19 H19C 110.0(17) . . ?
C18 C20 H20A 112.1(14) . . ?
C18 C20 H20B 113.0(13) . . ?
H20A C20 H20B 106.1(19) . . ?
C18 C20 H20C 109.8(14) . . ?
H20A C20 H20C 105.1(19) . . ?
H20B C20 H20C 110(2) . . ?
C23 C21 C22 110.13(14) . . ?
C23 C21 Si1 118.26(13) . . ?
C22 C21 Si1 110.02(11) . . ?
C23 C21 H21A 106.3(13) . . ?
C22 C21 H21A 108.4(13) . . ?
Si1 C21 H21A 103.0(13) . . ?
C21 C22 H22A 110.3(14) . . ?
C21 C22 H22B 113.7(13) . . ?
H22A C22 H22B 105.3(19) . . ?
C21 C22 H22C 113.0(13) . . ?
H22A C22 H22C 106.5(19) . . ?
H22B C22 H22C 107.6(18) . . ?
C21 C23 H23A 111.0(15) . . ?
C21 C23 H23B 110.3(17) . . ?
H23A C23 H23B 103(2) . . ?
C21 C23 H23C 113.2(16) . . ?
H23A C23 H23C 111(2) . . ?
H23B C23 H23C 108(2) . . ?

loop_
_geom_bond_atom_site_label_1
_geom_bond_atom_site_label_2
_geom_bond_distance
_geom_bond_site_symmetry_2
_geom_bond_publ_flag
Si1 O4 1.6676(10) . ?
Si1 C15 1.8830(15) . ?
Si1 C21 1.8836(15) . ?
Si1 C18 1.8893(14) . ?
O1 C3 1.3497(18) . ?
O1 C4 1.4562(18) . ?
O2 C3 1.2020(19) . ?
O3 C9 1.4400(15) . ?
O3 C12 1.4590(18) . ?
O4 C9 1.3714(15) . ?
C1 C5 1.511(2) . ?
C1 C2 1.5280(19) . ?
C1 C9 1.5492(19) . ?
C1 C4 1.5631(19) . ?
C2 C3 1.519(2) . ?
C2 H2A 1.02(2) . ?
C2 H2B 1.020(19) . ?
C4 C7 1.529(2) . ?
C4 C11 1.547(2) . ?
C5 C8 1.325(2) . ?
C5 C6 1.519(2) . ?
C6 C7 1.537(3) . ?
C6 H6A 0.96(3) . ?
C6 H6B 1.06(3) . ?
C7 H7A 1.08(2) . ?
C7 H7B 1.04(2) . ?
C8 H8A 0.97(2) . ?
C8 H8B 0.95(3) . ?
C9 C10 1.547(2) . ?
C10 C13 1.519(2) . ?
C10 C11 1.5464(19) . ?
C10 H10A 1.006(19) . ?
C11 C14 1.518(2) . ?
C11 C12 1.530(2) . ?
C12 H12A 1.00(2) . ?
C12 H12B 1.002(19) . ?
C13 H13A 1.01(2) . ?
C13 H13B 0.98(2) . ?
C13 H13C 0.99(2) . ?
C14 H14A 1.00(3) . ?
C14 H14B 1.01(2) . ?
C14 H14C 1.00(3) . ?
C15 C17 1.529(2) . ?
C15 C16 1.534(2) . ?
C15 H15A 0.96(2) . ?
C16 H16A 0.97(2) . ?
C16 H16B 1.03(3) . ?
C16 H16C 0.99(3) . ?
C17 H17A 1.00(3) . ?
C17 H17B 0.97(3) . ?
C17 H17C 0.99(3) . ?
C18 C20 1.532(2) . ?
C18 C19 1.538(2) . ?
C18 H18A 0.97(2) . ?
C19 H19A 0.97(2) . ?
C19 H19B 0.96(2) . ?
C19 H19C 0.99(2) . ?
C20 H20A 0.99(2) . ?
C20 H20B 0.95(2) . ?
C20 H20C 1.02(3) . ?
C21 C23 1.529(3) . ?
C21 C22 1.535(2) . ?
C21 H21A 0.99(2) . ?
C22 H22A 0.97(2) . ?
C22 H22B 1.02(2) . ?
C22 H22C 0.97(2) . ?
C23 H23A 0.99(3) . ?
C23 H23B 0.96(3) . ?
C23 H23C 0.96(3) . ?

loop_
_geom_torsion_atom_site_label_1
_geom_torsion_atom_site_label_2
_geom_torsion_atom_site_label_3
_geom_torsion_atom_site_label_4
_geom_torsion
_geom_torsion_site_symmetry_1
_geom_torsion_site_symmetry_2
_geom_torsion_site_symmetry_3
_geom_torsion_site_symmetry_4
_geom_torsion_publ_flag
C15 Si1 O4 C9 176.50(14) . . . . ?
C21 Si1 O4 C9 -68.19(15) . . . . ?
C18 Si1 O4 C9 62.31(15) . . . . ?
C5 C1 C2 C3 -115.33(13) . . . . ?
C9 C1 C2 C3 108.24(13) . . . . ?
C4 C1 C2 C3 0.25(14) . . . . ?
C4 O1 C3 O2 179.25(14) . . . . ?
C4 O1 C3 C2 -2.72(17) . . . . ?
C1 C2 C3 O2 179.33(15) . . . . ?
C1 C2 C3 O1 1.45(16) . . . . ?
C3 O1 C4 C7 118.14(14) . . . . ?
C3 O1 C4 C11 -109.70(13) . . . . ?
C3 O1 C4 C1 2.79(15) . . . . ?
C5 C1 C4 O1 120.51(12) . . . . ?
C2 C1 C4 O1 -1.71(14) . . . . ?
C9 C1 C4 O1 -118.38(11) . . . . ?
C5 C1 C4 C7 3.13(15) . . . . ?
C2 C1 C4 C7 -119.09(13) . . . . ?
C9 C1 C4 C7 124.24(12) . . . . ?
C5 C1 C4 C11 -123.84(12) . . . . ?
C2 C1 C4 C11 113.94(12) . . . . ?
C9 C1 C4 C11 -2.73(13) . . . . ?
C2 C1 C5 C8 -45.5(2) . . . . ?
C9 C1 C5 C8 89.21(19) . . . . ?
C4 C1 C5 C8 -160.69(16) . . . . ?
C2 C1 C5 C6 130.80(13) . . . . ?
C9 C1 C5 C6 -94.46(15) . . . . ?
C4 C1 C5 C6 15.64(15) . . . . ?
C8 C5 C6 C7 148.06(18) . . . . ?
C1 C5 C6 C7 -28.20(17) . . . . ?
O1 C4 C7 C6 -135.17(13) . . . . ?
C11 C4 C7 C6 97.82(16) . . . . ?
C1 C4 C7 C6 -20.28(16) . . . . ?
C5 C6 C7 C4 29.51(17) . . . . ?
Si1 O4 C9 O3 4.07(19) . . . . ?
Si1 O4 C9 C10 -114.79(13) . . . . ?
Si1 O4 C9 C1 125.27(12) . . . . ?
C12 O3 C9 O4 -158.53(12) . . . . ?
C12 O3 C9 C10 -31.24(13) . . . . ?
C12 O3 C9 C1 77.01(13) . . . . ?
C5 C1 C9 O4 -79.57(15) . . . . ?
C2 C1 C9 O4 56.46(15) . . . . ?
C4 C1 C9 O4 167.31(11) . . . . ?
C5 C1 C9 O3 43.13(15) . . . . ?
C2 C1 C9 O3 179.15(11) . . . . ?
C4 C1 C9 O3 -70.00(12) . . . . ?
C5 C1 C9 C10 152.07(12) . . . . ?
C2 C1 C9 C10 -71.91(13) . . . . ?
C4 C1 C9 C10 38.94(12) . . . . ?
O4 C9 C10 C13 53.65(16) . . . . ?
O3 C9 C10 C13 -68.80(14) . . . . ?
C1 C9 C10 C13 179.08(12) . . . . ?
O4 C9 C10 C11 175.72(11) . . . . ?
O3 C9 C10 C11 53.28(11) . . . . ?
C1 C9 C10 C11 -58.85(11) . . . . ?
C13 C10 C11 C14 -57.75(18) . . . . ?
C9 C10 C11 C14 -177.91(13) . . . . ?
C13 C10 C11 C12 66.23(15) . . . . ?
C9 C10 C11 C12 -53.93(12) . . . . ?
C13 C10 C11 C4 175.66(12) . . . . ?
C9 C10 C11 C4 55.50(12) . . . . ?
O1 C4 C11 C14 -49.44(16) . . . . ?
C7 C4 C11 C14 77.86(18) . . . . ?
C1 C4 C11 C14 -162.90(13) . . . . ?
O1 C4 C11 C12 -177.56(11) . . . . ?
C7 C4 C11 C12 -50.26(16) . . . . ?
C1 C4 C11 C12 68.99(13) . . . . ?
O1 C4 C11 C10 79.37(12) . . . . ?
C7 C4 C11 C10 -153.32(13) . . . . ?
C1 C4 C11 C10 -34.08(13) . . . . ?
C9 O3 C12 C11 -5.12(15) . . . . ?
C14 C11 C12 O3 165.84(13) . . . . ?
C10 C11 C12 O3 39.08(14) . . . . ?
C4 C11 C12 O3 -65.71(14) . . . . ?
O4 Si1 C15 C17 63.85(12) . . . . ?
C21 Si1 C15 C17 -53.56(13) . . . . ?
C18 Si1 C15 C17 -179.69(11) . . . . ?
O4 Si1 C15 C16 -59.59(11) . . . . ?
C21 Si1 C15 C16 -177.00(11) . . . . ?
C18 Si1 C15 C16 56.87(12) . . . . ?
O4 Si1 C18 C20 -81.09(13) . . . . ?
C15 Si1 C18 C20 169.99(12) . . . . ?
C21 Si1 C18 C20 47.59(14) . . . . ?
O4 Si1 C18 C19 152.16(10) . . . . ?
C15 Si1 C18 C19 43.25(13) . . . . ?
C21 Si1 C18 C19 -79.16(13) . . . . ?
O4 Si1 C21 C23 67.69(15) . . . . ?
C15 Si1 C21 C23 177.31(14) . . . . ?
C18 Si1 C21 C23 -60.71(16) . . . . ?
O4 Si1 C21 C22 -164.59(11) . . . . ?
C15 Si1 C21 C22 -54.96(14) . . . . ?
C18 Si1 C21 C22 67.02(14) . . . . ?
